data_7105019
loop_
_publ_author_name
'Szymczak, Nathaniel K'
'Berben, Louise A'
'Peters, Jonas C'

_publ_section_title
;
 Redox rich dicobalt macrocycles as templates for multi-electron
 transformations.
;
_journal_issue 44
_journal_name_full 'Chemical communications (Cambridge, England)'
_journal_page_first 6729
_journal_page_last 6731
_journal_paper_doi 10.1039/b913946j
_journal_year 2009
_chemical_formula_sum 'C18 H28 B2 Cl2 Co2 F4 N9 O7'
_chemical_formula_weight 822.90
_chemical_name_systematic
;
?
;
_space_group_IT_number 15
_symmetry_cell_setting monoclinic
_symmetry_space_group_name_Hall '-C 2yc'
_symmetry_space_group_name_H-M 'C 1 2/c 1'
_atom_sites_solution_hydrogens geom
_atom_sites_solution_primary direct
_atom_sites_solution_secondary difmap
_audit_creation_method SHELXL-97
_cell_angle_alpha 90.00
_cell_angle_beta 94.1350(10)
_cell_angle_gamma 90.00
_cell_formula_units_Z 10
_cell_length_a 36.625(3)
_cell_length_b 10.9319(9)
_cell_length_c 20.0900(16)
_cell_measurement_reflns_used 9835
_cell_measurement_temperature 100(2)
_cell_measurement_theta_max 28.16
_cell_measurement_theta_min 2.18
_cell_volume 8022.6(11)
_computing_structure_refinement 'SHELXL-97 (Sheldrick, 1997)'
_computing_structure_solution 'SHELXS-97 (Sheldrick, 1990)'
_diffrn_ambient_temperature 100(2)
_diffrn_measured_fraction_theta_full 0.994
_diffrn_measured_fraction_theta_max 0.994
_diffrn_measurement_device_type 'Bruker P4'
_diffrn_measurement_method 'phi and omega scans'
_diffrn_radiation_monochromator graphite
_diffrn_radiation_source 'fine-focus sealed tube'
_diffrn_radiation_type MoK\a
_diffrn_radiation_wavelength 0.71073
_diffrn_reflns_av_R_equivalents 0.0682
_diffrn_reflns_av_sigmaI/netI 0.0454
_diffrn_reflns_limit_h_max 48
_diffrn_reflns_limit_h_min -48
_diffrn_reflns_limit_k_max 14
_diffrn_reflns_limit_k_min -14
_diffrn_reflns_limit_l_max 26
_diffrn_reflns_limit_l_min -26
_diffrn_reflns_number 72610
_diffrn_reflns_theta_full 28.36
_diffrn_reflns_theta_max 28.36
_diffrn_reflns_theta_min 1.11
_exptl_absorpt_coefficient_mu 1.15
_exptl_absorpt_correction_T_max 0.75
_exptl_absorpt_correction_T_min 0.65
_exptl_absorpt_correction_type multi-scan
_exptl_absorpt_process_details 'Blessing, Acta Cryst.'
_exptl_crystal_colour red
_exptl_crystal_density_diffrn 1.703
_exptl_crystal_density_method 'not measured'
_exptl_crystal_description plate
_exptl_crystal_F_000 4160
_exptl_crystal_size_max 0.4
_exptl_crystal_size_mid 0.4
_exptl_crystal_size_min 0.2
_refine_diff_density_max 2.004
_refine_diff_density_min -1.858
_refine_diff_density_rms 0.140
_refine_ls_extinction_method none
_refine_ls_goodness_of_fit_ref 1.032
_refine_ls_hydrogen_treatment none
_refine_ls_matrix_type full
_refine_ls_number_parameters 540
_refine_ls_number_reflns 9997
_refine_ls_number_restraints 0
_refine_ls_restrained_S_all 1.032
_refine_ls_R_factor_all 0.1122
_refine_ls_R_factor_gt 0.0765
_refine_ls_shift/su_max 0.094
_refine_ls_shift/su_mean 0.001
_refine_ls_structure_factor_coef Fsqd
_refine_ls_weighting_details 'calc w=1/[\s^2^(Fo^2^)+(0.1281P)^2^+55.1563P] where P=(Fo^2^+2Fc^2^)/3'
_refine_ls_weighting_scheme calc
_refine_ls_wR_factor_gt 0.2116
_refine_ls_wR_factor_ref 0.2438
_reflns_number_gt 6807
_reflns_number_total 9997
_reflns_threshold_expression >2sigma(I)
_cod_data_source_file b913946j.txt
_cod_data_source_block nks3-79
_cod_original_sg_symbol_H-M C2/c
_cod_database_code 7105019

loop_
_symmetry_equiv_pos_as_xyz
'x, y, z'
'-x, y, -z+1/2'
'x+1/2, y+1/2, z'
'-x+1/2, y+1/2, -z+1/2'
'-x, -y, -z'
'x, -y, z-1/2'
'-x+1/2, -y+1/2, -z'
'x+1/2, -y+1/2, z-1/2'

loop_
_atom_site_label
_atom_site_type_symbol
_atom_site_fract_x
_atom_site_fract_y
_atom_site_fract_z
_atom_site_U_iso_or_equiv
_atom_site_adp_type
_atom_site_occupancy
_atom_site_symmetry_multiplicity
_atom_site_calc_flag
_atom_site_refinement_flags
_atom_site_disorder_assembly
_atom_site_disorder_group
Co1 Co 0.090457(17) 0.72935(5) 0.00749(3) 0.02679(18) Uani 1 1 d . . .
Co2 Co 0.140120(16) 0.78218(5) 0.17401(3) 0.02577(17) Uani 1 1 d . . .
N1 N 0.05736(11) 0.6051(3) -0.0259(2) 0.0294(8) Uani 1 1 d . . .
N2 N 0.08610(10) 0.6359(3) 0.09050(19) 0.0263(8) Uani 1 1 d . . .
N3 N 0.09960(10) 0.6670(3) 0.15141(19) 0.0268(8) Uani 1 1 d . . .
N4 N 0.13310(11) 0.7210(4) 0.2614(2) 0.0304(8) Uani 1 1 d . . .
N5 N 0.18162(11) 0.8814(4) 0.2031(2) 0.0337(9) Uani 1 1 d . . .
N6 N 0.14908(10) 0.8604(3) 0.0881(2) 0.0280(8) Uani 1 1 d . . .
N7 N 0.12912(11) 0.8507(3) 0.0305(2) 0.0303(8) Uani 1 1 d . . .
N8 N 0.08999(13) 0.8138(4) -0.0763(2) 0.0380(10) Uani 1 1 d . . .
N9 N 0.13414(12) 0.6100(4) -0.0220(2) 0.0370(9) Uani 1 1 d . . .
N10 N 0.17535(12) 0.6307(4) 0.1498(2) 0.0373(10) Uani 1 1 d . . .
N11 N 0.10254(11) 0.9318(3) 0.18832(19) 0.0283(8) Uani 1 1 d . . .
N12 N 0.04582(12) 0.8424(3) 0.0431(2) 0.0314(9) Uani 1 1 d . . .
C1 C 0.05177(13) 0.5133(4) 0.0121(3) 0.0316(10) Uani 1 1 d . . .
C2 C 0.06407(12) 0.5381(4) 0.0823(2) 0.0291(9) Uani 1 1 d . . .
C3 C 0.05261(14) 0.4714(4) 0.1364(3) 0.0368(11) Uani 1 1 d . . .
H3 H 0.0370 0.4025 0.1296 0.044 Uiso 1 1 calc R . .
C4 C 0.06444(14) 0.5076(5) 0.1990(3) 0.0371(11) Uani 1 1 d . . .
H4 H 0.0564 0.4676 0.2372 0.045 Uiso 1 1 calc R . .
C5 C 0.08901(13) 0.6062(4) 0.2051(3) 0.0321(10) Uani 1 1 d . . .
C6 C 0.10644(14) 0.6470(5) 0.2688(3) 0.0344(10) Uani 1 1 d . . .
C7 C 0.09418(17) 0.6020(6) 0.3335(3) 0.0522(15) Uani 1 1 d . . .
H7A H 0.1012 0.5160 0.3396 0.078 Uiso 1 1 calc R . .
H7B H 0.0675 0.6096 0.3334 0.078 Uiso 1 1 calc R . .
H7C H 0.1058 0.6508 0.3701 0.078 Uiso 1 1 calc R . .
C8 C 0.19674(14) 0.9460(5) 0.1596(3) 0.0393(12) Uani 1 1 d . . .
C9 C 0.17823(13) 0.9366(4) 0.0928(3) 0.0348(11) Uani 1 1 d . . .
C10 C 0.18857(15) 1.0040(5) 0.0382(3) 0.0426(13) Uani 1 1 d . . .
H10 H 0.2097 1.0548 0.0418 0.051 Uiso 1 1 calc R . .
C11 C 0.16789(16) 0.9953(5) -0.0198(3) 0.0442(13) Uani 1 1 d . . .
H11 H 0.1738 1.0406 -0.0579 0.053 Uiso 1 1 calc R . .
C12 C 0.13754(16) 0.9182(5) -0.0225(3) 0.0389(12) Uani 1 1 d . . .
C13 C 0.11316(18) 0.9008(6) -0.0820(3) 0.0501(15) Uani 1 1 d . . .
C14 C 0.1153(3) 0.9753(8) -0.1436(4) 0.088(3) Uani 1 1 d . . .
H14A H 0.1309 0.9336 -0.1741 0.132 Uiso 1 1 calc R . .
H14B H 0.1257 1.0557 -0.1319 0.132 Uiso 1 1 calc R . .
H14C H 0.0907 0.9858 -0.1654 0.132 Uiso 1 1 calc R . .
C15 C 0.15561(16) 0.5451(5) -0.0388(3) 0.0407(12) Uani 1 1 d . . .
C16 C 0.1832(2) 0.4604(7) -0.0608(4) 0.0656(19) Uani 1 1 d . . .
H16A H 0.1786 0.3782 -0.0439 0.098 Uiso 1 1 calc R . .
H16B H 0.2076 0.4876 -0.0436 0.098 Uiso 1 1 calc R . .
H16C H 0.1821 0.4587 -0.1097 0.098 Uiso 1 1 calc R . .
C17 C 0.01769(15) 0.8753(4) 0.0576(2) 0.0341(11) Uani 1 1 d . . .
C18 C -0.01845(17) 0.9165(5) 0.0738(3) 0.0481(14) Uani 1 1 d . . .
H18A H -0.0176 1.0042 0.0838 0.072 Uiso 1 1 calc R . .
H18B H -0.0259 0.8715 0.1128 0.072 Uiso 1 1 calc R . .
H18C H -0.0361 0.9014 0.0357 0.072 Uiso 1 1 calc R . .
C19 C 0.08194(14) 1.0079(4) 0.1921(2) 0.0334(10) Uani 1 1 d . . .
C20 C 0.0552(2) 1.1058(7) 0.1984(4) 0.080(3) Uani 1 1 d . . .
H20A H 0.0335 1.0729 0.2176 0.119 Uiso 1 1 calc R . .
H20B H 0.0483 1.1401 0.1542 0.119 Uiso 1 1 calc R . .
H20C H 0.0660 1.1702 0.2275 0.119 Uiso 1 1 calc R . .
C21 C 0.19256(17) 0.5486(6) 0.1424(3) 0.0511(15) Uani 1 1 d . . .
C55 C 0.03533(15) 0.3944(4) -0.0115(3) 0.0396(12) Uani 1 1 d . . .
H55A H 0.0220 0.4060 -0.0551 0.059 Uiso 1 1 calc R . .
H55B H 0.0184 0.3653 0.0207 0.059 Uiso 1 1 calc R . .
H55C H 0.0548 0.3339 -0.0155 0.059 Uiso 1 1 calc R . .
C56 C 0.22923(17) 1.0270(7) 0.1722(4) 0.0586(17) Uani 1 1 d . . .
H56A H 0.2216 1.1127 0.1679 0.088 Uiso 1 1 calc R . .
H56B H 0.2472 1.0091 0.1397 0.088 Uiso 1 1 calc R . .
H56C H 0.2403 1.0125 0.2174 0.088 Uiso 1 1 calc R . .
C57 C 0.2151(3) 0.4401(10) 0.1341(6) 0.121(5) Uani 1 1 d . . .
H57A H 0.2170 0.3931 0.1758 0.182 Uiso 1 1 calc R . .
H57B H 0.2397 0.4653 0.1230 0.182 Uiso 1 1 calc R . .
H57C H 0.2039 0.3892 0.0980 0.182 Uiso 1 1 calc R . .
B1 B 0.03684(19) 0.7068(5) -0.1267(3) 0.0382(13) Uani 1 1 d . . .
B2 B 0.19043(16) 0.7898(6) 0.3127(3) 0.0383(13) Uani 1 1 d . . .
F1 F 0.02536(10) 0.6737(3) -0.19122(15) 0.0489(8) Uani 1 1 d . . .
F2 F 0.01003(9) 0.7676(3) -0.09520(15) 0.0382(7) Uani 1 1 d . . .
F3 F 0.20793(9) 0.6873(4) 0.29079(17) 0.0542(9) Uani 1 1 d . . .
F4 F 0.20379(9) 0.8272(3) 0.37529(16) 0.0485(8) Uani 1 1 d . . .
O1 O 0.04662(10) 0.5900(3) -0.09191(17) 0.0369(8) Uani 1 1 d . . .
O2 O 0.06881(12) 0.7888(4) -0.13368(19) 0.0484(10) Uani 1 1 d . . .
O3 O 0.15113(10) 0.7637(3) 0.31897(18) 0.0370(8) Uani 1 1 d . . .
O4 O 0.19587(10) 0.8945(4) 0.26793(19) 0.0437(9) Uani 1 1 d . . .
Cl1 Cl 0.0000 0.7748(2) 0.2500 0.0501(5) Uani 1 2 d S . .
O5 O 0.0029(2) 0.7034(7) 0.1892(4) 0.121(3) Uani 1 1 d . . .
O6 O 0.0305(3) 0.8399(13) 0.2613(4) 0.194(6) Uani 1 1 d . . .
Cl2 Cl 0.12505(7) 0.24335(19) 0.06486(16) 0.0934(8) Uani 1 1 d . . .
O7 O 0.1639(7) 0.218(2) 0.1001(13) 0.155(8) Uiso 0.50 1 d P . .
O8 O 0.1253(3) 0.3713(11) 0.0610(6) 0.074(3) Uiso 0.50 1 d P . .
O9 O 0.1203(4) 0.2173(13) -0.0133(8) 0.100(4) Uiso 0.50 1 d P . .
O10 O 0.1126(4) 0.3462(14) 0.0898(8) 0.098(4) Uiso 0.50 1 d P . .
O7A O 0.1484(4) 0.1847(12) 0.1182(7) 0.079(3) Uiso 0.50 1 d P . .
O8A O 0.0862(8) 0.212(2) 0.0833(14) 0.189(10) Uiso 0.50 1 d P . .
O9A O 0.1578(6) 0.2669(19) 0.0273(11) 0.151(7) Uiso 0.50 1 d P . .
O10A O 0.1054(3) 0.1486(12) 0.0511(6) 0.083(3) Uiso 0.50 1 d P . .
Cl3 Cl 0.2500 0.7500 0.0000 0.347(9) Uani 1 2 d S . .
O11 O 0.2851(5) 0.7624(17) -0.0019(9) 0.265(8) Uiso 1 1 d . . .
O12 O 0.2508(5) 0.6174(18) 0.0373(9) 0.133(6) Uiso 0.50 1 d P . .
O12A O 0.2504(5) 0.8188(18) 0.0698(10) 0.134(6) Uiso 0.50 1 d P . .
N80 N 0.3506(6) 0.869(2) 0.2202(11) 0.120(7) Uiso 0.50 1 d P A .
C80 C 0.3104(9) 0.769(3) 0.1893(16) 0.130(9) Uiso 0.50 1 d P . .
C81 C 0.3301(7) 0.819(2) 0.2089(12) 0.100(6) Uiso 0.50 1 d P A .
O20 O 0.2500 1.2500 0.0000 0.174(12) Uiso 0.50 2 d SP . .
O21 O 0.2787(7) 0.709(2) 0.1678(12) 0.175(9) Uiso 0.50 1 d P A 1

loop_
_atom_site_aniso_label
_atom_site_aniso_U_11
_atom_site_aniso_U_22
_atom_site_aniso_U_33
_atom_site_aniso_U_23
_atom_site_aniso_U_13
_atom_site_aniso_U_12
Co1 0.0305(3) 0.0198(3) 0.0309(3) 0.0003(2) 0.0082(2) -0.0025(2)
Co2 0.0225(3) 0.0205(3) 0.0351(3) -0.0022(2) 0.0074(2) 0.0014(2)
N1 0.033(2) 0.0216(18) 0.034(2) -0.0031(15) 0.0035(16) -0.0003(15)
N2 0.0291(19) 0.0174(16) 0.0332(19) 0.0017(14) 0.0071(15) 0.0007(14)
N3 0.0254(18) 0.0214(17) 0.034(2) 0.0043(15) 0.0033(15) 0.0025(14)
N4 0.029(2) 0.029(2) 0.033(2) 0.0003(16) 0.0005(16) 0.0054(16)
N5 0.026(2) 0.032(2) 0.044(2) -0.0072(18) 0.0047(17) 0.0004(16)
N6 0.0248(18) 0.0219(17) 0.038(2) -0.0018(15) 0.0096(16) -0.0014(14)
N7 0.036(2) 0.0202(17) 0.036(2) -0.0007(15) 0.0112(17) -0.0018(15)
N8 0.047(3) 0.037(2) 0.031(2) 0.0012(18) 0.0087(18) -0.011(2)
N9 0.037(2) 0.034(2) 0.042(2) -0.0064(18) 0.0120(19) 0.0001(18)
N10 0.034(2) 0.035(2) 0.044(2) -0.0070(19) 0.0062(18) 0.0082(18)
N11 0.0283(19) 0.0251(18) 0.0318(19) -0.0048(15) 0.0053(15) 0.0020(15)
N12 0.042(2) 0.0219(18) 0.030(2) 0.0006(15) 0.0039(17) 0.0002(17)
C1 0.027(2) 0.021(2) 0.047(3) -0.0020(19) 0.006(2) 0.0010(17)
C2 0.027(2) 0.020(2) 0.039(2) 0.0015(18) -0.0006(19) 0.0019(17)
C3 0.034(3) 0.025(2) 0.052(3) 0.011(2) 0.001(2) -0.0058(19)
C4 0.036(3) 0.031(2) 0.045(3) 0.016(2) 0.003(2) -0.006(2)
C5 0.028(2) 0.030(2) 0.039(3) 0.009(2) 0.0040(19) 0.0041(18)
C6 0.032(2) 0.033(2) 0.039(3) 0.007(2) 0.007(2) 0.004(2)
C7 0.050(3) 0.065(4) 0.042(3) 0.018(3) 0.004(3) -0.010(3)
C8 0.030(2) 0.036(3) 0.053(3) -0.009(2) 0.010(2) -0.004(2)
C9 0.030(2) 0.026(2) 0.051(3) -0.007(2) 0.018(2) -0.0047(18)
C10 0.041(3) 0.034(3) 0.055(3) -0.008(2) 0.022(2) -0.015(2)
C11 0.052(3) 0.033(3) 0.050(3) 0.001(2) 0.019(3) -0.014(2)
C12 0.049(3) 0.030(2) 0.040(3) 0.003(2) 0.014(2) -0.010(2)
C13 0.064(4) 0.047(3) 0.040(3) 0.010(2) 0.010(3) -0.021(3)
C14 0.105(7) 0.095(6) 0.062(5) 0.036(4) -0.004(4) -0.053(5)
C15 0.044(3) 0.036(3) 0.043(3) -0.005(2) 0.011(2) -0.007(2)
C16 0.060(4) 0.056(4) 0.083(5) -0.019(4) 0.020(4) 0.008(3)
C17 0.050(3) 0.020(2) 0.032(2) -0.0001(18) 0.005(2) 0.002(2)
C18 0.057(4) 0.031(3) 0.059(4) 0.006(2) 0.021(3) 0.013(2)
C19 0.041(3) 0.029(2) 0.031(2) -0.0026(19) 0.002(2) 0.006(2)
C20 0.096(6) 0.073(5) 0.068(5) -0.015(4) -0.006(4) 0.059(5)
C21 0.048(3) 0.054(4) 0.051(3) -0.013(3) -0.001(3) 0.019(3)
C55 0.039(3) 0.024(2) 0.056(3) -0.005(2) 0.006(2) -0.006(2)
C56 0.045(3) 0.065(4) 0.067(4) -0.007(3) 0.009(3) -0.023(3)
C57 0.108(8) 0.112(8) 0.138(9) -0.054(7) -0.030(7) 0.082(7)
B1 0.051(4) 0.033(3) 0.031(3) 0.002(2) 0.002(2) -0.006(3)
B2 0.029(3) 0.044(3) 0.041(3) -0.007(3) 0.002(2) 0.009(2)
F1 0.067(2) 0.0479(19) 0.0315(16) -0.0008(14) -0.0009(14) -0.0058(17)
F2 0.0481(18) 0.0305(14) 0.0354(15) 0.0028(12) -0.0003(13) 0.0027(13)
F3 0.0477(19) 0.064(2) 0.0496(19) -0.0118(17) -0.0038(15) 0.0312(17)
F4 0.0357(17) 0.064(2) 0.0447(18) -0.0125(16) -0.0017(14) 0.0043(15)
O1 0.048(2) 0.0280(17) 0.0342(18) -0.0071(14) 0.0009(15) 0.0028(15)
O2 0.060(3) 0.056(2) 0.0297(18) 0.0066(17) 0.0006(17) -0.022(2)
O3 0.0327(18) 0.040(2) 0.0381(19) -0.0030(15) 0.0015(15) 0.0021(15)
O4 0.0342(19) 0.051(2) 0.046(2) -0.0117(18) 0.0012(16) -0.0103(17)
Cl1 0.0423(11) 0.0548(12) 0.0541(12) 0.000 0.0087(9) 0.000
O5 0.176(8) 0.104(5) 0.082(4) -0.023(4) -0.004(5) 0.071(5)
O6 0.145(7) 0.328(15) 0.111(6) 0.000(8) 0.027(5) -0.169(9)
Cl2 0.0911(16) 0.0453(10) 0.149(2) 0.0168(12) 0.0468(16) 0.0162(10)
Cl3 0.213(7) 0.075(3) 0.80(3) -0.151(7) 0.318(13) -0.035(4)

loop_
_atom_type_symbol
_atom_type_description
_atom_type_scat_dispersion_real
_atom_type_scat_dispersion_imag
_atom_type_scat_source
C C 0.0033 0.0016 'International Tables Vol C Tables 4.2.6.8 and 6.1.1.4'
H H 0.0000 0.0000 'International Tables Vol C Tables 4.2.6.8 and 6.1.1.4'
B B 0.0013 0.0007 'International Tables Vol C Tables 4.2.6.8 and 6.1.1.4'
N N 0.0061 0.0033 'International Tables Vol C Tables 4.2.6.8 and 6.1.1.4'
O O 0.0106 0.0060 'International Tables Vol C Tables 4.2.6.8 and 6.1.1.4'
F F 0.0171 0.0103 'International Tables Vol C Tables 4.2.6.8 and 6.1.1.4'
Co Co 0.3494 0.9721 'International Tables Vol C Tables 4.2.6.8 and 6.1.1.4'
Cl Cl 0.1484 0.1585 'International Tables Vol C Tables 4.2.6.8 and 6.1.1.4'

loop_
_geom_angle_atom_site_label_1
_geom_angle_atom_site_label_2
_geom_angle_atom_site_label_3
_geom_angle
_geom_angle_site_symmetry_1
_geom_angle_site_symmetry_3
_geom_angle_publ_flag
N1 Co1 N8 93.94(18) . . ?
N1 Co1 N7 171.19(17) . . ?
N8 Co1 N7 80.92(18) . . ?
N1 Co1 N2 80.84(16) . . ?
N8 Co1 N2 174.27(18) . . ?
N7 Co1 N2 104.55(16) . . ?
N1 Co1 N9 86.48(17) . . ?
N8 Co1 N9 90.58(19) . . ?
N7 Co1 N9 86.43(16) . . ?
N2 Co1 N9 91.45(16) . . ?
N1 Co1 N12 92.62(16) . . ?
N8 Co1 N12 93.13(18) . . ?
N7 Co1 N12 94.79(15) . . ?
N2 Co1 N12 84.79(15) . . ?
N9 Co1 N12 176.23(16) . . ?
N4 Co2 N5 94.26(18) . . ?
N4 Co2 N3 80.76(17) . . ?
N5 Co2 N3 173.73(17) . . ?
N4 Co2 N6 174.35(17) . . ?
N5 Co2 N6 80.99(17) . . ?
N3 Co2 N6 104.18(16) . . ?
N4 Co2 N11 90.77(16) . . ?
N5 Co2 N11 91.69(16) . . ?
N3 Co2 N11 92.17(15) . . ?
N6 Co2 N11 86.35(15) . . ?
N4 Co2 N10 93.43(17) . . ?
N5 Co2 N10 91.65(17) . . ?
N3 Co2 N10 84.89(16) . . ?
N6 Co2 N10 89.78(16) . . ?
N11 Co2 N10 174.43(16) . . ?
C1 N1 O1 115.7(4) . . ?
C1 N1 Co1 118.1(3) . . ?
O1 N1 Co1 123.9(3) . . ?
N3 N2 C2 119.7(4) . . ?
N3 N2 Co1 126.8(3) . . ?
C2 N2 Co1 113.2(3) . . ?
N2 N3 C5 120.1(4) . . ?
N2 N3 Co2 126.7(3) . . ?
C5 N3 Co2 112.7(3) . . ?
C6 N4 O3 116.2(4) . . ?
C6 N4 Co2 118.6(3) . . ?
O3 N4 Co2 124.5(3) . . ?
C8 N5 O4 115.8(4) . . ?
C8 N5 Co2 118.4(4) . . ?
O4 N5 Co2 125.7(3) . . ?
N7 N6 C9 119.5(4) . . ?
N7 N6 Co2 127.7(3) . . ?
C9 N6 Co2 112.7(3) . . ?
N6 N7 C12 120.1(4) . . ?
N6 N7 Co1 126.8(3) . . ?
C12 N7 Co1 112.6(3) . . ?
C13 N8 O2 114.2(4) . . ?
C13 N8 Co1 118.0(4) . . ?
O2 N8 Co1 127.6(3) . . ?
C15 N9 Co1 176.9(5) . . ?
C21 N10 Co2 174.0(5) . . ?
C19 N11 Co2 175.8(4) . . ?
C17 N12 Co1 162.9(4) . . ?
N1 C1 C2 111.9(4) . . ?
N1 C1 C55 124.7(5) . . ?
C2 C1 C55 123.4(4) . . ?
N2 C2 C3 122.1(4) . . ?
N2 C2 C1 113.8(4) . . ?
C3 C2 C1 124.0(4) . . ?
C4 C3 C2 118.3(4) . . ?
C3 C4 C5 117.7(5) . . ?
N3 C5 C4 121.9(5) . . ?
N3 C5 C6 114.7(4) . . ?
C4 C5 C6 123.3(5) . . ?
N4 C6 C5 112.4(4) . . ?
N4 C6 C7 126.0(5) . . ?
C5 C6 C7 121.6(5) . . ?
N5 C8 C9 113.1(4) . . ?
N5 C8 C56 126.3(5) . . ?
C9 C8 C56 120.6(5) . . ?
N6 C9 C10 121.8(5) . . ?
N6 C9 C8 114.8(4) . . ?
C10 C9 C8 123.4(5) . . ?
C11 C10 C9 118.4(5) . . ?
C10 C11 C12 118.3(5) . . ?
N7 C12 C11 121.9(5) . . ?
N7 C12 C13 114.6(4) . . ?
C11 C12 C13 123.5(5) . . ?
N8 C13 C12 113.2(5) . . ?
N8 C13 C14 123.6(6) . . ?
C12 C13 C14 123.1(5) . . ?
N9 C15 C16 179.6(7) . . ?
N12 C17 C18 178.2(6) . . ?
N11 C19 C20 178.9(6) . . ?
N10 C21 C57 178.8(9) . . ?
F2 B1 F1 112.3(5) . . ?
F2 B1 O1 110.7(4) . . ?
F1 B1 O1 105.2(4) . . ?
F2 B1 O2 110.1(5) . . ?
F1 B1 O2 105.0(4) . . ?
O1 B1 O2 113.4(5) . . ?
F4 B2 F3 113.0(5) . . ?
F4 B2 O4 105.7(5) . . ?
F3 B2 O4 110.4(5) . . ?
F4 B2 O3 105.3(4) . . ?
F3 B2 O3 110.3(5) . . ?
O4 B2 O3 112.0(4) . . ?
N1 O1 B1 113.3(4) . . ?
N8 O2 B1 116.3(4) . . ?
N4 O3 B2 114.0(4) . . ?
N5 O4 B2 115.9(4) . . ?
O6 Cl1 O6 115.3(13) 2 . ?
O6 Cl1 O5 108.6(6) 2 2 ?
O6 Cl1 O5 104.7(5) . 2 ?
O6 Cl1 O5 104.7(5) 2 . ?
O6 Cl1 O5 108.6(6) . . ?
O5 Cl1 O5 115.3(7) 2 . ?
O10A Cl2 O10 124.4(9) . . ?
O10A Cl2 O8 143.4(8) . . ?
O10 Cl2 O8 34.7(7) . . ?
O10A Cl2 O7A 95.4(8) . . ?
O10 Cl2 O7A 107.1(9) . . ?
O8 Cl2 O7A 118.0(7) . . ?
O10A Cl2 O9A 119.5(10) . . ?
O10 Cl2 O9A 111.0(11) . . ?
O8 Cl2 O9A 77.8(10) . . ?
O7A Cl2 O9A 89.7(10) . . ?
O10A Cl2 O8A 49.7(10) . . ?
O10 Cl2 O8A 75.5(12) . . ?
O8 Cl2 O8A 104.5(12) . . ?
O7A Cl2 O8A 103.1(12) . . ?
O9A Cl2 O8A 163.4(13) . . ?
O10A Cl2 O7 115.7(10) . . ?
O10 Cl2 O7 107.7(11) . . ?
O8 Cl2 O7 100.9(10) . . ?
O7A Cl2 O7 29.8(9) . . ?
O9A Cl2 O7 61.2(11) . . ?
O8A Cl2 O7 132.7(14) . . ?
O10A Cl2 O9 67.8(8) . . ?
O10 Cl2 O9 120.6(9) . . ?
O8 Cl2 O9 97.2(7) . . ?
O7A Cl2 O9 131.0(8) . . ?
O9A Cl2 O9 64.2(10) . . ?
O8A Cl2 O9 99.3(11) . . ?
O7 Cl2 O9 116.3(11) . . ?
O7A O7 O9A 122(3) . . ?
O7A O7 Cl2 68(2) . . ?
O9A O7 Cl2 56.8(12) . . ?
O10 O8 Cl2 67.6(15) . . ?
O10 O8 O9A 118.5(18) . . ?
Cl2 O8 O9A 53.2(8) . . ?
Cl2 O9 O10A 46.9(6) . . ?
Cl2 O9 O9A 54.7(9) . . ?
O10A O9 O9A 94.3(12) . . ?
O8 O10 Cl2 77.7(15) . . ?
O8 O10 O8A 125(2) . . ?
Cl2 O10 O8A 57.7(11) . . ?
O7 O7A Cl2 82(2) . . ?
O10A O8A Cl2 54.0(13) . . ?
O10A O8A O10 100.3(19) . . ?
Cl2 O8A O10 46.8(9) . . ?
Cl2 O9A O7 62.0(12) . . ?
Cl2 O9A O9 61.1(10) . . ?
O7 O9A O9 114.4(17) . . ?
Cl2 O9A O8 49.0(8) . . ?
O7 O9A O8 85.3(14) . . ?
O9 O9A O8 81.1(11) . . ?
O8A O10A Cl2 76.2(15) . . ?
O8A O10A O9 114.0(17) . . ?
Cl2 O10A O9 65.3(8) . . ?
O11 Cl3 O11 180.0(17) 7_565 . ?
O11 Cl3 O12A 88.3(10) 7_565 . ?
O11 Cl3 O12A 91.7(10) . . ?
O11 Cl3 O12A 91.7(10) 7_565 7_565 ?
O11 Cl3 O12A 88.3(10) . 7_565 ?
O12A Cl3 O12A 180.0(7) . 7_565 ?
O11 Cl3 O12 83.0(10) 7_565 . ?
O11 Cl3 O12 97.0(10) . . ?
O12A Cl3 O12 90.9(9) . . ?
O12A Cl3 O12 89.1(9) 7_565 . ?
O11 Cl3 O12 97.0(10) 7_565 7_565 ?
O11 Cl3 O12 83.0(10) . 7_565 ?
O12A Cl3 O12 89.1(9) . 7_565 ?
O12A Cl3 O12 90.9(9) 7_565 7_565 ?
O12 Cl3 O12 180.0(11) . 7_565 ?
C81 N80 C80 5(2) . . ?
C81 C80 O21 171(4) . . ?
C81 C80 N80 5(2) . . ?
O21 C80 N80 174(3) . . ?
N80 C81 C80 170(4) . . ?

loop_
_geom_bond_atom_site_label_1
_geom_bond_atom_site_label_2
_geom_bond_distance
_geom_bond_site_symmetry_2
_geom_bond_publ_flag
Co1 N1 1.909(4) . ?
Co1 N8 1.919(4) . ?
Co1 N7 1.971(4) . ?
Co1 N2 1.972(4) . ?
Co1 N9 2.179(4) . ?
Co1 N12 2.209(4) . ?
Co2 N4 1.914(4) . ?
Co2 N5 1.924(4) . ?
Co2 N3 1.974(4) . ?
Co2 N6 1.974(4) . ?
Co2 N11 2.170(4) . ?
Co2 N10 2.176(4) . ?
N1 C1 1.286(6) . ?
N1 O1 1.366(5) . ?
N2 N3 1.330(5) . ?
N2 C2 1.343(6) . ?
N3 C5 1.347(6) . ?
N4 C6 1.284(6) . ?
N4 O3 1.371(5) . ?
N5 C8 1.279(7) . ?
N5 O4 1.376(6) . ?
N6 N7 1.329(6) . ?
N6 C9 1.352(6) . ?
N7 C12 1.348(6) . ?
N8 C13 1.285(7) . ?
N8 O2 1.370(6) . ?
N9 C15 1.129(7) . ?
N10 C21 1.113(7) . ?
N11 C19 1.130(6) . ?
N12 C17 1.149(6) . ?
C1 C2 1.476(7) . ?
C1 C55 1.495(6) . ?
C2 C3 1.398(7) . ?
C3 C4 1.358(8) . ?
C4 C5 1.404(7) . ?
C5 C6 1.459(7) . ?
C6 C7 1.490(7) . ?
C8 C9 1.462(8) . ?
C8 C56 1.491(7) . ?
C9 C10 1.398(7) . ?
C10 C11 1.346(9) . ?
C11 C12 1.393(7) . ?
C12 C13 1.452(8) . ?
C13 C14 1.489(8) . ?
C15 C16 1.463(8) . ?
C17 C18 1.457(8) . ?
C19 C20 1.462(8) . ?
C21 C57 1.462(9) . ?
B1 F2 1.377(7) . ?
B1 F1 1.381(7) . ?
B1 O1 1.487(7) . ?
B1 O2 1.489(7) . ?
B2 F4 1.377(7) . ?
B2 F3 1.379(7) . ?
B2 O4 1.479(8) . ?
B2 O3 1.482(7) . ?
Cl1 O6 1.329(7) 2 ?
Cl1 O6 1.329(7) . ?
Cl1 O5 1.460(7) 2 ?
Cl1 O5 1.460(7) . ?
Cl2 O10A 1.279(13) . ?
Cl2 O10 1.325(15) . ?
Cl2 O8 1.401(12) . ?
Cl2 O7A 1.470(13) . ?
Cl2 O9A 1.49(2) . ?
Cl2 O8A 1.54(3) . ?
Cl2 O7 1.57(2) . ?
Cl2 O9 1.593(15) . ?
O7 O7A 0.79(2) . ?
O7 O9A 1.56(3) . ?
O8 O10 0.817(16) . ?
O8 O9A 1.82(2) . ?
O9 O10A 1.623(19) . ?
O9 O9A 1.64(2) . ?
O10 O8A 1.76(3) . ?
O8A O10A 1.21(3) . ?
Cl3 O11 1.30(2) 7_565 ?
Cl3 O11 1.30(2) . ?
Cl3 O12A 1.59(2) . ?
Cl3 O12A 1.59(2) 7_565 ?
Cl3 O12 1.632(19) . ?
Cl3 O12 1.63(2) 7_565 ?
N80 C81 0.94(3) . ?
N80 C80 1.90(4) . ?
C80 C81 0.96(3) . ?
C80 O21 1.38(4) . ?
